data_2228265
loop_
_publ_author_name
'Peng, Rong'
'Zhao, Yanping'

_publ_section_title
;
 2-Aminoanilinium picrate
;
_journal_coeditor_code CV2788
_journal_issue 12
_journal_name_full 'Acta Crystallographica Section E'
_journal_page_first o3235
_journal_paper_doi 10.1107/S1600536810047057
_journal_volume 66
_journal_year 2010
_chemical_formula_iupac 'C6 H9 N2 +, C6 H2 N3 O7 -'
_chemical_formula_moiety 'C6 H9 N2 +, C6 H2 N3 O7 -'
_chemical_formula_sum 'C12 H11 N5 O7'
_chemical_formula_weight 337.26
_chemical_name_common
;
2-Aminoanilinium picrate
;
_chemical_name_systematic
;
2-Aminoanilinium 2,4,6-trinitrophenolate
;
_space_group_IT_number 14
_symmetry_cell_setting monoclinic
_symmetry_space_group_name_Hall '-P 2ybc'
_symmetry_space_group_name_H-M 'P 1 21/c 1'
_atom_sites_solution_hydrogens geom
_atom_sites_solution_primary direct
_atom_sites_solution_secondary difmap
_audit_creation_method SHELXL-97
_cell_angle_alpha 90.00
_cell_angle_beta 92.6290(10)
_cell_angle_gamma 90.00
_cell_formula_units_Z 4
_cell_length_a 13.2938(11)
_cell_length_b 6.9959(6)
_cell_length_c 15.2967(13)
_cell_measurement_reflns_used 3836
_cell_measurement_temperature 298(2)
_cell_measurement_theta_max 24.88
_cell_measurement_theta_min 2.67
_cell_volume 1421.1(2)
_computing_cell_refinement 'SAINT (Bruker, 1999)'
_computing_data_collection 'SMART (Bruker, 2001)'
_computing_data_reduction 'SAINT (Bruker, 1999)'
_computing_molecular_graphics 'SHELXTL (Sheldrick, 2008)'
_computing_publication_material 'SHELXTL (Sheldrick, 2008)'
_computing_structure_refinement 'SHELXL97 (Sheldrick, 2008)'
_computing_structure_solution 'SHELXS97 (Sheldrick, 2008)'
_diffrn_ambient_temperature 298(2)
_diffrn_measured_fraction_theta_full 0.995
_diffrn_measured_fraction_theta_max 0.995
_diffrn_measurement_device_type 'Bruker SMART APEX CCD area-detector'
_diffrn_measurement_method 'phi and omega scans'
_diffrn_radiation_monochromator graphite
_diffrn_radiation_source 'fine-focus sealed tube'
_diffrn_radiation_type MoK\a
_diffrn_radiation_wavelength 0.71073
_diffrn_reflns_av_R_equivalents 0.0632
_diffrn_reflns_av_sigmaI/netI 0.0451
_diffrn_reflns_limit_h_max 17
_diffrn_reflns_limit_h_min -17
_diffrn_reflns_limit_k_max 9
_diffrn_reflns_limit_k_min -9
_diffrn_reflns_limit_l_max 20
_diffrn_reflns_limit_l_min -20
_diffrn_reflns_number 16897
_diffrn_reflns_theta_full 28.29
_diffrn_reflns_theta_max 28.29
_diffrn_reflns_theta_min 2.67
_exptl_absorpt_coefficient_mu 0.132
_exptl_absorpt_correction_T_max 0.9869
_exptl_absorpt_correction_T_min 0.9791
_exptl_absorpt_correction_type multi-scan
_exptl_absorpt_process_details '(SADABS; Sheldrick, 1997)'
_exptl_crystal_colour yellow
_exptl_crystal_density_diffrn 1.576
_exptl_crystal_density_method 'not measured'
_exptl_crystal_description block
_exptl_crystal_F_000 696
_exptl_crystal_size_max 0.16
_exptl_crystal_size_mid 0.12
_exptl_crystal_size_min 0.10
_refine_diff_density_max 0.219
_refine_diff_density_min -0.289
_refine_ls_extinction_method none
_refine_ls_goodness_of_fit_ref 0.925
_refine_ls_hydrogen_treatment mixed
_refine_ls_matrix_type full
_refine_ls_number_parameters 232
_refine_ls_number_reflns 3514
_refine_ls_number_restraints 0
_refine_ls_restrained_S_all 0.925
_refine_ls_R_factor_all 0.0643
_refine_ls_R_factor_gt 0.0441
_refine_ls_shift/su_max 0.000
_refine_ls_shift/su_mean 0.000
_refine_ls_structure_factor_coef Fsqd
_refine_ls_weighting_details 'calc w=1/[\s^2^(Fo^2^)+(0.0701P)^2^] where P=(Fo^2^+2Fc^2^)/3'
_refine_ls_weighting_scheme calc
_refine_ls_wR_factor_gt 0.1124
_refine_ls_wR_factor_ref 0.1197
_reflns_number_gt 2394
_reflns_number_total 3514
_reflns_threshold_expression I>2sigma(I)
_cod_data_source_file cv2788.cif
_cod_data_source_block I
_cod_original_sg_symbol_H-M 'P 21/c'
_cod_database_code 2228265
_cod_database_fobs_code 2228265

loop_
_symmetry_equiv_pos_as_xyz
'x, y, z'
'-x, y+1/2, -z+1/2'
'-x, -y, -z'
'x, -y-1/2, z-1/2'

loop_
_atom_site_type_symbol
_atom_site_label
_atom_site_fract_x
_atom_site_fract_y
_atom_site_fract_z
_atom_site_U_iso_or_equiv
_atom_site_adp_type
_atom_site_calc_flag
_atom_site_refinement_flags
_atom_site_occupancy
_atom_site_disorder_assembly
_atom_site_disorder_group
C C1 0.38865(11) 0.36646(19) 0.40921(9) 0.0336(3) Uani d . 1 . .
C C2 0.34942(10) 0.3253(2) 0.48958(9) 0.0325(3) Uani d . 1 . .
C C3 0.24721(11) 0.3359(2) 0.50234(12) 0.0467(4) Uani d . 1 . .
H H3 0.2225 0.3084 0.5568 0.056 Uiso calc R 1 . .
C C4 0.18224(13) 0.3879(2) 0.43324(16) 0.0612(5) Uani d . 1 . .
H H4 0.1133 0.3938 0.4407 0.073 Uiso calc R 1 . .
C C5 0.22011(15) 0.4306(2) 0.35353(15) 0.0617(5) Uani d . 1 . .
H H5 0.1764 0.4655 0.3071 0.074 Uiso calc R 1 . .
C C6 0.32123(14) 0.4227(2) 0.34162(11) 0.0484(4) Uani d . 1 . .
H H6 0.3455 0.4553 0.2875 0.058 Uiso calc R 1 . .
C C7 0.68910(10) 0.11086(18) 0.55689(8) 0.0280(3) Uani d . 1 . .
C C8 0.77757(10) 0.1384(2) 0.50680(9) 0.0315(3) Uani d . 1 . .
C C9 0.87421(11) 0.1403(2) 0.54126(9) 0.0361(3) Uani d . 1 . .
H H9 0.9277 0.1672 0.5061 0.043 Uiso calc R 1 . .
C C10 0.89116(10) 0.1016(2) 0.62926(9) 0.0370(4) Uani d . 1 . .
C C11 0.81281(10) 0.0667(2) 0.68247(9) 0.0346(3) Uani d . 1 . .
H H11 0.8253 0.0365 0.7412 0.042 Uiso calc R 1 . .
C C12 0.71596(10) 0.07703(19) 0.64812(8) 0.0291(3) Uani d . 1 . .
N N1 0.49196(10) 0.3622(2) 0.39598(9) 0.0406(3) Uani d . 1 . .
H H1A 0.5270(13) 0.274(2) 0.4304(11) 0.049 Uiso d . 1 . .
H H1B 0.5052(13) 0.351(2) 0.3449(12) 0.049 Uiso d . 1 . .
N N2 0.41690(10) 0.2695(2) 0.56298(8) 0.0367(3) Uani d . 1 . .
H H2A 0.4726(13) 0.195(2) 0.5473(10) 0.044 Uiso d . 1 . .
H H2B 0.3848(12) 0.218(2) 0.6043(11) 0.044 Uiso d . 1 . .
H H2C 0.4430(12) 0.373(3) 0.5843(11) 0.044 Uiso d . 1 . .
N N3 0.76527(10) 0.1700(2) 0.41270(8) 0.0436(3) Uani d . 1 . .
N N4 0.99307(10) 0.0980(2) 0.66670(10) 0.0588(4) Uani d . 1 . .
N N5 0.63727(9) 0.04886(18) 0.70943(8) 0.0365(3) Uani d . 1 . .
O O1 0.60100(7) 0.11173(15) 0.52432(6) 0.0377(3) Uani d . 1 . .
O O2 0.69569(9) 0.0908(2) 0.37119(7) 0.0630(4) Uani d . 1 . .
O O3 0.82684(10) 0.2717(2) 0.37879(8) 0.0740(4) Uani d . 1 . .
O O4 1.06230(9) 0.1404(2) 0.61973(10) 0.0814(5) Uani d . 1 . .
O O5 1.00595(10) 0.0516(3) 0.74296(10) 0.1001(6) Uani d . 1 . .
O O6 0.65667(9) -0.04467(18) 0.77549(7) 0.0549(3) Uani d . 1 . .
O O7 0.55494(8) 0.1226(2) 0.69490(7) 0.0632(4) Uani d . 1 . .

loop_
_atom_site_aniso_label
_atom_site_aniso_U_11
_atom_site_aniso_U_22
_atom_site_aniso_U_33
_atom_site_aniso_U_12
_atom_site_aniso_U_13
_atom_site_aniso_U_23
C1 0.0363(8) 0.0312(8) 0.0327(7) -0.0020(6) -0.0049(6) -0.0030(6)
C2 0.0295(7) 0.0315(7) 0.0361(8) -0.0009(6) -0.0016(6) -0.0024(6)
C3 0.0334(8) 0.0406(9) 0.0666(11) 0.0004(7) 0.0061(8) -0.0058(8)
C4 0.0295(9) 0.0461(10) 0.1064(17) 0.0022(7) -0.0120(10) -0.0108(11)
C5 0.0573(12) 0.0437(10) 0.0804(14) 0.0053(8) -0.0370(11) -0.0043(9)
C6 0.0590(11) 0.0405(9) 0.0436(9) -0.0007(8) -0.0204(8) 0.0008(7)
C7 0.0277(7) 0.0304(7) 0.0260(7) 0.0019(5) 0.0014(5) -0.0020(5)
C8 0.0340(7) 0.0363(8) 0.0244(7) 0.0001(6) 0.0034(6) 0.0000(6)
C9 0.0303(8) 0.0436(9) 0.0352(8) -0.0035(6) 0.0088(6) -0.0026(6)
C10 0.0254(7) 0.0499(9) 0.0355(8) -0.0007(6) -0.0014(6) -0.0066(7)
C11 0.0335(8) 0.0458(9) 0.0243(7) 0.0019(6) -0.0010(6) -0.0029(6)
C12 0.0262(7) 0.0372(8) 0.0242(7) -0.0009(6) 0.0043(5) -0.0023(5)
N1 0.0413(8) 0.0535(8) 0.0273(6) -0.0016(6) 0.0048(6) 0.0025(6)
N2 0.0340(7) 0.0485(8) 0.0280(6) 0.0019(6) 0.0048(5) -0.0027(6)
N3 0.0453(8) 0.0586(8) 0.0276(6) 0.0047(7) 0.0078(6) 0.0068(6)
N4 0.0280(7) 0.0973(12) 0.0506(9) 0.0024(7) -0.0036(7) -0.0095(8)
N5 0.0316(7) 0.0518(8) 0.0263(6) -0.0020(6) 0.0043(5) -0.0022(5)
O1 0.0271(5) 0.0558(7) 0.0299(5) 0.0053(4) -0.0026(4) -0.0021(5)
O2 0.0590(8) 0.1025(11) 0.0270(6) -0.0075(7) -0.0025(6) -0.0022(6)
O3 0.0754(9) 0.1017(11) 0.0460(7) -0.0163(8) 0.0145(7) 0.0306(7)
O4 0.0284(7) 0.1396(14) 0.0766(10) -0.0101(7) 0.0079(6) -0.0095(9)
O5 0.0424(8) 0.199(2) 0.0570(9) 0.0039(10) -0.0191(6) 0.0133(11)
O6 0.0575(8) 0.0729(8) 0.0355(6) 0.0063(6) 0.0145(5) 0.0171(6)
O7 0.0332(6) 0.1180(11) 0.0390(7) 0.0164(7) 0.0102(5) 0.0097(7)

loop_
_atom_type_symbol
_atom_type_description
_atom_type_scat_dispersion_real
_atom_type_scat_dispersion_imag
_atom_type_scat_source
C C 0.0033 0.0016 'International Tables Vol C Tables 4.2.6.8 and 6.1.1.4'
H H 0.0000 0.0000 'International Tables Vol C Tables 4.2.6.8 and 6.1.1.4'
N N 0.0061 0.0033 'International Tables Vol C Tables 4.2.6.8 and 6.1.1.4'
O O 0.0106 0.0060 'International Tables Vol C Tables 4.2.6.8 and 6.1.1.4'

loop_
_geom_angle_atom_site_label_1
_geom_angle_atom_site_label_2
_geom_angle_atom_site_label_3
_geom_angle_site_symmetry_1
_geom_angle_site_symmetry_3
_geom_angle
_geom_angle_publ_flag
C2 C1 C6 . . 117.44(14) ?
C2 C1 N1 . . 122.40(13) ?
C6 C1 N1 . . 120.08(15) ?
C3 C2 C1 . . 121.70(14) ?
C3 C2 N2 . . 118.64(14) ?
C1 C2 N2 . . 119.66(12) ?
C4 C3 C2 . . 119.30(17) ?
C4 C3 H3 . . 120.4 ?
C2 C3 H3 . . 120.4 ?
C5 C4 C3 . . 119.63(17) ?
C5 C4 H4 . . 120.2 ?
C3 C4 H4 . . 120.2 ?
C6 C5 C4 . . 120.84(17) ?
C6 C5 H5 . . 119.6 ?
C4 C5 H5 . . 119.6 ?
C5 C6 C1 . . 121.06(17) ?
C5 C6 H6 . . 119.5 ?
C1 C6 H6 . . 119.5 ?
O1 C7 C12 . . 124.81(12) ?
O1 C7 C8 . . 123.88(12) ?
C12 C7 C8 . . 111.28(12) ?
C9 C8 C7 . . 124.77(13) ?
C9 C8 N3 . . 116.13(13) ?
C7 C8 N3 . . 119.10(12) ?
C8 C9 C10 . . 118.86(13) ?
C8 C9 H9 . . 120.6 ?
C10 C9 H9 . . 120.6 ?
C11 C10 C9 . . 121.21(13) ?
C11 C10 N4 . . 118.98(13) ?
C9 C10 N4 . . 119.81(13) ?
C12 C11 C10 . . 119.25(13) ?
C12 C11 H11 . . 120.4 ?
C10 C11 H11 . . 120.4 ?
C11 C12 C7 . . 124.44(12) ?
C11 C12 N5 . . 115.98(12) ?
C7 C12 N5 . . 119.57(12) ?
C1 N1 H1A . . 113.9(10) ?
C1 N1 H1B . . 113.6(12) ?
H1A N1 H1B . . 111.0(16) ?
C2 N2 H2A . . 114.5(10) ?
C2 N2 H2B . . 111.7(11) ?
H2A N2 H2B . . 112.2(15) ?
C2 N2 H2C . . 107.0(11) ?
H2A N2 H2C . . 104.6(15) ?
H2B N2 H2C . . 106.2(16) ?
O3 N3 O2 . . 123.18(13) ?
O3 N3 C8 . . 117.51(14) ?
O2 N3 C8 . . 119.29(13) ?
O5 N4 O4 . . 123.30(15) ?
O5 N4 C10 . . 118.21(15) ?
O4 N4 C10 . . 118.49(15) ?
O7 N5 O6 . . 122.04(12) ?
O7 N5 C12 . . 119.47(12) ?
O6 N5 C12 . . 118.46(12) ?

loop_
_geom_bond_atom_site_label_1
_geom_bond_atom_site_label_2
_geom_bond_site_symmetry_2
_geom_bond_distance
_geom_bond_publ_flag
C1 C2 . 1.387(2) ?
C1 C6 . 1.393(2) ?
C1 N1 . 1.3977(19) ?
C2 C3 . 1.383(2) ?
C2 N2 . 1.4579(19) ?
C3 C4 . 1.383(3) ?
C3 H3 . 0.9300 ?
C4 C5 . 1.373(3) ?
C4 H4 . 0.9300 ?
C5 C6 . 1.366(3) ?
C5 H5 . 0.9300 ?
C6 H6 . 0.9300 ?
C7 O1 . 1.2517(15) ?
C7 C12 . 1.4441(18) ?
C7 C8 . 1.4457(19) ?
C8 C9 . 1.366(2) ?
C8 N3 . 1.4580(18) ?
C9 C10 . 1.381(2) ?
C9 H9 . 0.9300 ?
C10 C11 . 1.373(2) ?
C10 N4 . 1.447(2) ?
C11 C12 . 1.3699(19) ?
C11 H11 . 0.9300 ?
C12 N5 . 1.4501(17) ?
N1 H1A . 0.922(18) ?
N1 H1B . 0.813(18) ?
N2 H2A . 0.946(16) ?
N2 H2B . 0.858(17) ?
N2 H2C . 0.858(18) ?
N3 O3 . 1.2182(17) ?
N3 O2 . 1.2295(17) ?
N4 O5 . 1.215(2) ?
N4 O4 . 1.2296(19) ?
N5 O7 . 1.2211(16) ?
N5 O6 . 1.2214(15) ?

loop_
_geom_hbond_atom_site_label_D
_geom_hbond_atom_site_label_H
_geom_hbond_atom_site_label_A
_geom_hbond_site_symmetry_A
_geom_hbond_distance_DH
_geom_hbond_distance_HA
_geom_hbond_distance_DA
_geom_hbond_angle_DHA
N1 H1A O1 . 0.922(18) 2.048(19) 2.9607(18) 170.0(14)
N2 H2A O1 . 0.946(16) 1.852(17) 2.7731(16) 163.9(14)
N2 H2A O7 . 0.946(16) 2.514(15) 2.8558(17) 101.4(11)
N1 H1B O7 4_565 0.813(18) 2.424(19) 3.2264(17) 169.6(16)
N2 H2A O1 3_656 0.946(16) 2.581(16) 2.9872(18) 106.2(11)
N2 H2B O2 3_656 0.858(17) 2.448(16) 3.122(2) 135.9(14)
N2 H2B O6 2_656 0.858(17) 2.556(16) 2.9956(17) 112.9(12)
N2 H2C N1 3_666 0.858(18) 2.063(18) 2.904(2) 166.1(16)

loop_
_geom_torsion_atom_site_label_1
_geom_torsion_atom_site_label_2
_geom_torsion_atom_site_label_3
_geom_torsion_atom_site_label_4
_geom_torsion_site_symmetry_1
_geom_torsion_site_symmetry_2
_geom_torsion_site_symmetry_3
_geom_torsion_site_symmetry_4
_geom_torsion
_geom_torsion_publ_flag
C6 C1 C2 C3 . . . . 1.1(2) ?
N1 C1 C2 C3 . . . . 177.94(14) ?
C6 C1 C2 N2 . . . . -178.80(13) ?
N1 C1 C2 N2 . . . . -2.0(2) ?
C1 C2 C3 C4 . . . . 0.3(2) ?
N2 C2 C3 C4 . . . . -179.72(14) ?
C2 C3 C4 C5 . . . . -0.9(2) ?
C3 C4 C5 C6 . . . . -0.1(3) ?
C4 C5 C6 C1 . . . . 1.6(3) ?
C2 C1 C6 C5 . . . . -2.1(2) ?
N1 C1 C6 C5 . . . . -178.99(14) ?
O1 C7 C8 C9 . . . . 179.16(14) ?
C12 C7 C8 C9 . . . . -2.51(19) ?
O1 C7 C8 N3 . . . . 0.2(2) ?
C12 C7 C8 N3 . . . . 178.56(12) ?
C7 C8 C9 C10 . . . . 4.3(2) ?
N3 C8 C9 C10 . . . . -176.74(13) ?
C8 C9 C10 C11 . . . . -1.8(2) ?
C8 C9 C10 N4 . . . . 178.44(14) ?
C9 C10 C11 C12 . . . . -2.2(2) ?
N4 C10 C11 C12 . . . . 177.54(14) ?
C10 C11 C12 C7 . . . . 4.1(2) ?
C10 C11 C12 N5 . . . . -176.71(13) ?
O1 C7 C12 C11 . . . . 176.54(14) ?
C8 C7 C12 C11 . . . . -1.78(19) ?
O1 C7 C12 N5 . . . . -2.6(2) ?
C8 C7 C12 N5 . . . . 179.07(12) ?
C9 C8 N3 O3 . . . . -30.9(2) ?
C7 C8 N3 O3 . . . . 148.08(14) ?
C9 C8 N3 O2 . . . . 147.45(14) ?
C7 C8 N3 O2 . . . . -33.5(2) ?
C11 C10 N4 O5 . . . . 4.8(3) ?
C9 C10 N4 O5 . . . . -175.38(17) ?
C11 C10 N4 O4 . . . . -175.78(16) ?
C9 C10 N4 O4 . . . . 4.0(2) ?
C11 C12 N5 O7 . . . . 152.66(14) ?
C7 C12 N5 O7 . . . . -28.1(2) ?
C11 C12 N5 O6 . . . . -25.50(19) ?
C7 C12 N5 O6 . . . . 153.72(13) ?
